data_7151786
loop_
_publ_author_name
'Amat, Mercedes'
'Arr\'oniz, Carlos'
'Molins, Elies'
'Escolano, Carmen'
'Bosch, Joan'

_publ_section_title
;
 Highly stereoselective double (R)-phenylglycinol-induced
 cyclocondensation reactions of symmetric aryl bis(oxoacids).
;
_journal_issue 7
_journal_name_full 'Organic &amp; biomolecular chemistry'
_journal_page_first 2175
_journal_page_last 2184
_journal_paper_doi 10.1039/c0ob00970a
_journal_volume 9
_journal_year 2011
_chemical_absolute_configuration syn
_chemical_compound_source 'synthesis as described'
_chemical_formula_moiety 'C14 H16 N2 O2'
_chemical_formula_sum 'C14 H16 N2 O2'
_chemical_formula_weight 244.29
_chemical_name_systematic
;
?
;
_space_group_IT_number 4
_symmetry_cell_setting monoclinic
_symmetry_Int_Tables_number 4
_symmetry_space_group_name_Hall 'P 2yb'
_symmetry_space_group_name_H-M 'P 1 21 1'
_atom_sites_solution_hydrogens geom
_atom_sites_solution_primary direct
_atom_sites_solution_secondary difmap
_audit_conform_dict_location ftp://ftp.iucr.org/pub/cif_core.dic
_audit_conform_dict_name cif_core.dic
_audit_conform_dict_version 2.3
_audit_creation_date 2010-02-08T17:38:35-00:00
_audit_creation_method 'WinGX routine CIF_UPDATE'
_cell_angle_alpha 90
_cell_angle_beta 92.64(6)
_cell_angle_gamma 90
_cell_formula_units_Z 2
_cell_length_a 5.559(6)
_cell_length_b 8.894(4)
_cell_length_c 12.507(6)
_cell_measurement_reflns_used 25
_cell_measurement_temperature 294(2)
_cell_measurement_theta_max 12
_cell_measurement_theta_min 6.5
_cell_measurement_wavelength 0.71073
_cell_volume 617.7(8)
_computing_cell_refinement 'CAD4 Express (Enraf Nonius, 1994)'
_computing_data_collection 'CAD4 Express (Enraf Nonius, 1994)'
_computing_data_reduction 'XCAD4 (Harms & Wocadlo, 1995)'
_computing_molecular_graphics 'Ortep-3 for Windows (Farrugia, 1997)'
_computing_publication_material 'WinGX publication routines (Farrugia, 1999)'
_computing_structure_refinement 'SHELXL-97 (Sheldrick, 1997)'
_computing_structure_solution 'SHELXS-86 (Sheldrick, 1986)'
_diffrn_ambient_temperature 294(2)
_diffrn_detector 'scintillation LiI'
_diffrn_detector_dtime 1.195
_diffrn_measured_fraction_theta_full 1
_diffrn_measured_fraction_theta_max 1
_diffrn_measurement_device '\k-geometry diffractometer'
_diffrn_measurement_device_type 'Enraf Nonius CAD4'
_diffrn_measurement_method 'non-profiled omega scans'
_diffrn_orient_matrix_type
;
x-axis points to radiation source
the matrix is specified in reciprocal space
;
_diffrn_orient_matrix_UB_11 -0.025845
_diffrn_orient_matrix_UB_12 -0.098114
_diffrn_orient_matrix_UB_13 -0.037962
_diffrn_orient_matrix_UB_21 -0.034784
_diffrn_orient_matrix_UB_22 -0.049289
_diffrn_orient_matrix_UB_23 0.069426
_diffrn_orient_matrix_UB_31 -0.174882
_diffrn_orient_matrix_UB_32 0.024318
_diffrn_orient_matrix_UB_33 -0.011974
_diffrn_radiation_monochromator graphite
_diffrn_radiation_probe x-ray
_diffrn_radiation_type MoK\a
_diffrn_radiation_wavelength 0.71073
_diffrn_reflns_av_R_equivalents 0
_diffrn_reflns_av_unetI/netI 0.136
_diffrn_reflns_limit_h_max 6
_diffrn_reflns_limit_h_min -6
_diffrn_reflns_limit_k_max 10
_diffrn_reflns_limit_k_min -10
_diffrn_reflns_limit_l_max 15
_diffrn_reflns_limit_l_min 0
_diffrn_reflns_number 2410
_diffrn_reflns_theta_full 25.98
_diffrn_reflns_theta_max 25.98
_diffrn_reflns_theta_min 1.63
_diffrn_source 'Enraf Nonius FR590'
_diffrn_standards_decay_% 0
_diffrn_standards_interval_time 60
_diffrn_standards_number 2
_exptl_absorpt_coefficient_mu 0.089
_exptl_absorpt_correction_T_max 0.9797
_exptl_absorpt_correction_T_min 0.1988
_exptl_absorpt_correction_type refdelf
_exptl_absorpt_process_details
;
Walker, N. & Stuart, D (1983) Acta. Cryst. A39, 158-166
;
_exptl_crystal_colour colorless
_exptl_crystal_density_diffrn 1.313
_exptl_crystal_density_method 'not measured'
_exptl_crystal_description prism
_exptl_crystal_F_000 260
_exptl_crystal_size_max 0.38
_exptl_crystal_size_mid 0.24
_exptl_crystal_size_min 0.23
_refine_diff_density_max 0.172
_refine_diff_density_min -0.148
_refine_diff_density_rms 0.041
_refine_ls_abs_structure_details 'Flack H D (1983), Acta Cryst. A39, 876-881'
_refine_ls_abs_structure_Flack 0(3)
_refine_ls_extinction_method none
_refine_ls_goodness_of_fit_ref 0.869
_refine_ls_hydrogen_treatment calcd
_refine_ls_matrix_type full
_refine_ls_number_parameters 163
_refine_ls_number_reflns 2410
_refine_ls_number_restraints 1
_refine_ls_restrained_S_all 0.868
_refine_ls_R_factor_all 0.1612
_refine_ls_R_factor_gt 0.063
_refine_ls_shift/su_max 0
_refine_ls_shift/su_mean 0
_refine_ls_structure_factor_coef Fsqd
_refine_ls_weighting_details 'calc w=1/[\s^2^(Fo^2^)+(0.0765P)^2^+0.0000P] where P=(Fo^2^+2Fc^2^)/3'
_refine_ls_weighting_scheme calc
_refine_ls_wR_factor_gt 0.1355
_refine_ls_wR_factor_ref 0.1654
_reflns_number_gt 1062
_reflns_number_total 2410
_reflns_threshold_expression >2sigma(I)
_cod_data_source_file c0ob00970a.txt
_cod_data_source_block jb82
_cod_original_sg_symbol_H-M 'P 21'
_cod_database_code 7151786

loop_
_symmetry_equiv_pos_as_xyz
'x, y, z'
'-x, y+1/2, -z'

loop_
_atom_site_label
_atom_site_type_symbol
_atom_site_fract_x
_atom_site_fract_y
_atom_site_fract_z
_atom_site_U_iso_or_equiv
_atom_site_adp_type
_atom_site_occupancy
_atom_site_symmetry_multiplicity
_atom_site_calc_flag
_atom_site_refinement_flags
_atom_site_disorder_assembly
_atom_site_disorder_group
C1 C 0.5753(10) 1.0171(7) 0.2717(4) 0.0524(14) Uani 1 1 d . . .
H1 H 0.7076 0.9665 0.3024 0.063 Uiso 1 1 calc R . .
C2 C 0.3999(10) 0.9372(6) 0.2120(4) 0.0514(15) Uani 1 1 d . . .
C3 C 0.2096(10) 1.0164(6) 0.1645(4) 0.0583(15) Uani 1 1 d . . .
H3 H 0.0901 0.9649 0.125 0.07 Uiso 1 1 calc R . .
C4 C 0.1936(10) 1.1703(6) 0.1747(4) 0.0584(16) Uani 1 1 d . . .
H4 H 0.0678 1.2225 0.1401 0.07 Uiso 1 1 calc R . .
C5 C 0.3646(10) 1.2463(6) 0.2365(4) 0.0527(15) Uani 1 1 d . . .
H5 H 0.3494 1.3498 0.2443 0.063 Uiso 1 1 calc R . .
C6 C 0.5540(9) 1.1760(6) 0.2862(4) 0.0454(13) Uani 1 1 d . . .
C21 C 0.4334(11) 0.7709(6) 0.1920(5) 0.0604(15) Uani 1 1 d . . .
H21 H 0.5565 0.7309 0.2429 0.072 Uiso 1 1 calc R . .
C23 C 0.1587(10) 0.5932(7) 0.1199(5) 0.0564(14) Uani 1 1 d . . .
C24 C 0.3469(12) 0.6077(9) 0.0409(5) 0.096(2) Uani 1 1 d . . .
H24A H 0.4402 0.5157 0.0378 0.116 Uiso 1 1 calc R . .
H24B H 0.2749 0.6281 -0.0297 0.116 Uiso 1 1 calc R . .
C25 C 0.5007(13) 0.7336(6) 0.0775(6) 0.090(2) Uani 1 1 d . . .
H25A H 0.4737 0.8201 0.0313 0.108 Uiso 1 1 calc R . .
H25B H 0.6692 0.7055 0.0763 0.108 Uiso 1 1 calc R . .
C61 C 0.7401(9) 1.2557(6) 0.3579(4) 0.0506(14) Uani 1 1 d . . .
H61 H 0.8862 1.1944 0.3663 0.061 Uiso 1 1 calc R . .
C63 C 0.8382(10) 1.5094(7) 0.3977(4) 0.0564(15) Uani 1 1 d . . .
C64 C 0.7894(11) 1.4326(6) 0.5018(4) 0.0652(16) Uani 1 1 d . . .
H64A H 0.6981 1.4975 0.5472 0.078 Uiso 1 1 calc R . .
H64B H 0.9388 1.4047 0.5398 0.078 Uiso 1 1 calc R . .
C65 C 0.6453(10) 1.2946(6) 0.4691(4) 0.0621(16) Uani 1 1 d . . .
H65A H 0.4741 1.3164 0.4642 0.075 Uiso 1 1 calc R . .
H65B H 0.6748 1.2129 0.5195 0.075 Uiso 1 1 calc R . .
N22 N 0.2088(8) 0.6865(5) 0.2011(4) 0.0619(13) Uani 1 1 d . . .
H22 H 0.1173 0.6965 0.2543 0.074 Uiso 1 1 calc R . .
N62 N 0.8005(8) 1.4070(5) 0.3196(3) 0.0552(12) Uani 1 1 d . . .
H62 H 0.8108 1.4282 0.2529 0.066 Uiso 1 1 calc R . .
O23 O -0.0139(8) 0.5043(5) 0.1133(3) 0.0736(13) Uani 1 1 d . . .
O63 O 0.9095(8) 1.6380(4) 0.3846(3) 0.0736(13) Uani 1 1 d . . .

loop_
_atom_site_aniso_label
_atom_site_aniso_U_11
_atom_site_aniso_U_22
_atom_site_aniso_U_33
_atom_site_aniso_U_23
_atom_site_aniso_U_13
_atom_site_aniso_U_12
C1 0.055(3) 0.055(4) 0.048(3) 0.005(3) 0.009(3) -0.001(3)
C2 0.049(3) 0.054(4) 0.051(3) -0.013(3) 0.007(3) -0.001(3)
C3 0.058(4) 0.056(4) 0.062(4) -0.006(3) 0.006(3) 0.000(3)
C4 0.059(4) 0.054(4) 0.061(4) -0.008(3) -0.010(3) 0.015(3)
C5 0.058(3) 0.040(3) 0.060(4) 0.000(3) -0.001(3) 0.007(3)
C6 0.046(3) 0.045(3) 0.046(3) 0.003(3) 0.004(3) -0.006(3)
C21 0.062(4) 0.047(4) 0.072(4) 0.002(3) 0.003(3) 0.002(3)
C23 0.067(4) 0.048(3) 0.053(3) 0.012(3) -0.002(3) -0.007(3)
C24 0.096(5) 0.122(6) 0.074(4) -0.018(5) 0.025(4) -0.037(5)
C25 0.109(6) 0.057(4) 0.107(6) -0.027(4) 0.058(5) -0.012(4)
C61 0.051(3) 0.048(3) 0.053(3) -0.003(3) 0.005(3) -0.010(3)
C63 0.061(4) 0.056(4) 0.052(4) -0.002(3) -0.002(3) -0.011(3)
C64 0.082(4) 0.054(4) 0.061(4) -0.007(3) 0.009(3) -0.003(3)
C65 0.069(4) 0.058(4) 0.059(4) 0.004(3) 0.007(3) -0.009(3)
N22 0.075(3) 0.056(3) 0.056(3) -0.016(3) 0.012(3) -0.017(3)
N62 0.070(3) 0.047(3) 0.048(3) -0.002(2) 0.001(2) -0.014(2)
O23 0.086(3) 0.069(3) 0.065(3) -0.005(2) -0.006(2) -0.023(3)
O63 0.098(3) 0.056(3) 0.068(3) -0.002(2) 0.017(2) -0.025(2)

loop_
_atom_type_symbol
_atom_type_description
_atom_type_scat_dispersion_real
_atom_type_scat_dispersion_imag
_atom_type_scat_source
C C 0.0033 0.0016 'International Tables Vol C Tables 4.2.6.8 and 6.1.1.4'
H H 0 0 'International Tables Vol C Tables 4.2.6.8 and 6.1.1.4'
N N 0.0061 0.0033 'International Tables Vol C Tables 4.2.6.8 and 6.1.1.4'
O O 0.0106 0.006 'International Tables Vol C Tables 4.2.6.8 and 6.1.1.4'

loop_
_geom_angle_atom_site_label_1
_geom_angle_atom_site_label_2
_geom_angle_atom_site_label_3
_geom_angle
_geom_angle_site_symmetry_1
_geom_angle_site_symmetry_3
_geom_angle_publ_flag
C2 C1 C6 120.7(6) . . ?
C3 C2 C1 118.2(6) . . ?
C3 C2 C21 121.7(6) . . ?
C1 C2 C21 119.8(6) . . ?
C4 C3 C2 121.2(6) . . ?
C5 C4 C3 119.7(6) . . ?
C6 C5 C4 122.4(5) . . ?
C5 C6 C1 117.8(6) . . ?
C5 C6 C61 123.6(5) . . ?
C1 C6 C61 118.6(6) . . ?
N22 C21 C2 112.1(5) . . ?
N22 C21 C25 102.0(5) . . ?
C2 C21 C25 113.8(5) . . ?
O23 C23 N22 125.5(5) . . ?
O23 C23 C24 125.4(6) . . ?
N22 C23 C24 109.1(5) . . ?
C25 C24 C23 106.1(6) . . ?
C24 C25 C21 107.0(5) . . ?
N62 C61 C6 113.3(4) . . ?
N62 C61 C65 100.4(4) . . ?
C6 C61 C65 112.7(4) . . ?
O63 C63 N62 125.2(5) . . ?
O63 C63 C64 127.7(5) . . ?
N62 C63 C64 107.0(5) . . ?
C63 C64 C65 104.4(4) . . ?
C64 C65 C61 103.0(4) . . ?
C23 N22 C21 114.1(5) . . ?
C63 N62 C61 114.4(4) . . ?

loop_
_geom_bond_atom_site_label_1
_geom_bond_atom_site_label_2
_geom_bond_distance
_geom_bond_site_symmetry_2
_geom_bond_publ_flag
C1 C2 1.395(8) . ?
C1 C6 1.430(7) . ?
C2 C3 1.382(7) . ?
C2 C21 1.513(7) . ?
C3 C4 1.378(7) . ?
C4 C5 1.374(7) . ?
C5 C6 1.351(7) . ?
C6 C61 1.514(7) . ?
C21 N22 1.466(7) . ?
C21 C25 1.533(8) . ?
C23 O23 1.243(6) . ?
C23 N22 1.331(7) . ?
C23 C24 1.477(8) . ?
C24 C25 1.469(8) . ?
C61 N62 1.473(7) . ?
C61 C65 1.549(8) . ?
C63 O63 1.224(6) . ?
C63 N62 1.345(6) . ?
C63 C64 1.505(7) . ?
C64 C65 1.512(7) . ?

loop_
_geom_hbond_atom_site_label_D
_geom_hbond_atom_site_label_H
_geom_hbond_atom_site_label_A
_geom_hbond_distance_DH
_geom_hbond_distance_HA
_geom_hbond_distance_DA
_geom_hbond_angle_DHA
_geom_hbond_site_symmetry_A
N22 H22 O63 0.86 2.11 2.928(6) 159.7 1_445
N62 H62 O23 0.86 2.15 2.952(6) 155.6 1_665

loop_
_geom_torsion_atom_site_label_1
_geom_torsion_atom_site_label_2
_geom_torsion_atom_site_label_3
_geom_torsion_atom_site_label_4
_geom_torsion
_geom_torsion_site_symmetry_1
_geom_torsion_site_symmetry_2
_geom_torsion_site_symmetry_3
_geom_torsion_site_symmetry_4
_geom_torsion_publ_flag
C6 C1 C2 C3 2.0(8) . . . . ?
C6 C1 C2 C21 176.3(5) . . . . ?
C1 C2 C3 C4 0.6(8) . . . . ?
C21 C2 C3 C4 -173.5(5) . . . . ?
C2 C3 C4 C5 -2.5(8) . . . . ?
C3 C4 C5 C6 1.7(8) . . . . ?
C4 C5 C6 C1 0.8(8) . . . . ?
C4 C5 C6 C61 -177.7(5) . . . . ?
C2 C1 C6 C5 -2.7(8) . . . . ?
C2 C1 C6 C61 175.8(4) . . . . ?
C3 C2 C21 N22 -46.7(7) . . . . ?
C1 C2 C21 N22 139.3(5) . . . . ?
C3 C2 C21 C25 68.3(7) . . . . ?
C1 C2 C21 C25 -105.7(6) . . . . ?
O23 C23 C24 C25 175.7(6) . . . . ?
N22 C23 C24 C25 -6.7(8) . . . . ?
C23 C24 C25 C21 12.2(8) . . . . ?
N22 C21 C25 C24 -12.8(7) . . . . ?
C2 C21 C25 C24 -133.7(6) . . . . ?
C5 C6 C61 N62 -37.7(7) . . . . ?
C1 C6 C61 N62 143.8(5) . . . . ?
C5 C6 C61 C65 75.4(7) . . . . ?
C1 C6 C61 C65 -103.1(6) . . . . ?
O63 C63 C64 C65 165.3(6) . . . . ?
N62 C63 C64 C65 -17.8(6) . . . . ?
C63 C64 C65 C61 30.4(5) . . . . ?
N62 C61 C65 C64 -31.1(5) . . . . ?
C6 C61 C65 C64 -151.8(5) . . . . ?
O23 C23 N22 C21 175.6(6) . . . . ?
C24 C23 N22 C21 -2.0(7) . . . . ?
C2 C21 N22 C23 131.4(5) . . . . ?
C25 C21 N22 C23 9.3(6) . . . . ?
O63 C63 N62 C61 173.6(6) . . . . ?
C64 C63 N62 C61 -3.3(6) . . . . ?
C6 C61 N62 C63 142.5(5) . . . . ?
C65 C61 N62 C63 22.2(6) . . . . ?

loop_
_cod_related_entry_id
_cod_related_entry_database
_cod_related_entry_code
1 ChemSpider 26995574
